data_4345817
loop_
_publ_author_name
'Schmidt, Sebastian F. M.'
'Koo, Changhyun'
'Mereacre, Valeriu'
'Park, Jaena'
'Heermann, Dieter W.'
'Kataev, Vladislav'
'Anson, Christopher E.'
'Prodius, Denis'
'Novitchi, Ghenadie'
'Klingeler, R\"udiger'
'Powell, Annie K.'

_publ_section_title
;
 A Three-Pronged Attack To Investigate the Electronic Structure of a
 Family of Ferromagnetic Fe4Ln2 Cyclic Coordination Clusters: A Combined
 Magnetic Susceptibility, High-Field/High-Frequency Electron Paramagnetic
 Resonance, and (57)Fe M\"ossbauer Study.
;
_journal_issue 9
_journal_name_full 'Inorganic chemistry'
_journal_page_first 4796
_journal_page_last 4806
_journal_paper_doi 10.1021/acs.inorgchem.6b02682
_journal_volume 56
_journal_year 2017
_chemical_formula_moiety 'C39 H79 Fe4 Ho2 N25 O18, 4(C2 H6 O)'
_chemical_formula_sum 'C47 H103 Fe4 Ho2 N25 O22'
_chemical_formula_weight 1923.80
_space_group_crystal_system monoclinic
_space_group_IT_number 14
_space_group_name_Hall '-P 2yn'
_space_group_name_H-M_alt 'P 1 21/n 1'
_symmetry_space_group_name_Hall '-P 2yn'
_symmetry_space_group_name_H-M 'P 1 21/n 1'
_atom_sites_solution_hydrogens mixed
_audit_creation_method SHELXL-2014/7
_cell_angle_alpha 90
_cell_angle_beta 101.053(7)
_cell_angle_gamma 90
_cell_formula_units_Z 2
_cell_length_a 10.2509(8)
_cell_length_b 17.3887(11)
_cell_length_c 22.622(2)
_cell_measurement_reflns_used 20424
_cell_measurement_temperature 150(2)
_cell_measurement_theta_max 25.74
_cell_measurement_theta_min 1.49
_cell_volume 3957.6(5)
_computing_cell_refinement 'X-Area 1.38 (Stoe & Cie GmbH, 2006)'
_computing_data_collection 'WinXpose 1.6.8 (Stoe & Cie GmbH, 2004)'
_computing_data_reduction 'X-Area 1.38 (Stoe & Cie GmbH, 2006)'
_computing_molecular_graphics 'Diamond 2.1 (Crystal Impact, 1998)'
_computing_publication_material 'SHELXL-2014 (Sheldrick, 2014)'
_computing_structure_refinement 'SHELXL-2014 (Sheldrick, 2014)'
_computing_structure_solution 'SHELXTL 6.14 (BrukerAXS Inc., 2003)'
_diffrn_ambient_temperature 150(2)
_diffrn_detector_area_resol_mean 6.667
_diffrn_measured_fraction_theta_full 1.000
_diffrn_measured_fraction_theta_max 1.000
_diffrn_measurement_device_type 'Stoe IPDS II'
_diffrn_measurement_method 'area detector, \w-scans'
_diffrn_radiation_type MoK\a
_diffrn_radiation_wavelength 0.71073
_diffrn_reflns_av_R_equivalents 0.1144
_diffrn_reflns_av_unetI/netI 0.0712
_diffrn_reflns_Laue_measured_fraction_full 1.000
_diffrn_reflns_Laue_measured_fraction_max 1.000
_diffrn_reflns_limit_h_max 12
_diffrn_reflns_limit_h_min -12
_diffrn_reflns_limit_k_max 21
_diffrn_reflns_limit_k_min -21
_diffrn_reflns_limit_l_max 27
_diffrn_reflns_limit_l_min -27
_diffrn_reflns_number 37167
_diffrn_reflns_point_group_measured_fraction_full 1.000
_diffrn_reflns_point_group_measured_fraction_max 1.000
_diffrn_reflns_theta_full 25.250
_diffrn_reflns_theta_max 26.022
_diffrn_reflns_theta_min 1.834
_diffrn_source 'fine-focus sealed tube'
_exptl_absorpt_coefficient_mu 2.768
_exptl_absorpt_correction_T_max 0.525
_exptl_absorpt_correction_T_min 0.421
_exptl_absorpt_correction_type multi-scan
_exptl_absorpt_process_details
;
XPREP in SHELXTL 6.14 (BrukerAXS Inc., 2003)
;
_exptl_crystal_colour orange
_exptl_crystal_density_diffrn 1.614
_exptl_crystal_description block
_exptl_crystal_F_000 1948
_exptl_crystal_size_max 0.380
_exptl_crystal_size_mid 0.330
_exptl_crystal_size_min 0.310
_refine_diff_density_max 1.123
_refine_diff_density_min -3.029
_refine_diff_density_rms 0.201
_refine_ls_extinction_method none
_refine_ls_goodness_of_fit_ref 0.954
_refine_ls_hydrogen_treatment mixed
_refine_ls_matrix_type full
_refine_ls_number_parameters 422
_refine_ls_number_reflns 7799
_refine_ls_number_restraints 36
_refine_ls_restrained_S_all 0.954
_refine_ls_R_factor_all 0.0909
_refine_ls_R_factor_gt 0.0703
_refine_ls_shift/su_max 0.002
_refine_ls_shift/su_mean 0.000
_refine_ls_structure_factor_coef Fsqd
_refine_ls_weighting_details 'w=1/[\s^2^(Fo^2^)+(0.1312P)^2^] where P=(Fo^2^+2Fc^2^)/3'
_refine_ls_weighting_scheme calc
_refine_ls_wR_factor_gt 0.1740
_refine_ls_wR_factor_ref 0.1854
_reflns_Friedel_coverage 0.000
_reflns_number_gt 5425
_reflns_number_total 7799
_reflns_threshold_expression 'I > 2\s(I)'
_cod_data_source_file ic6b02682_si_007.cif
_cod_data_source_block 42pivho
_cod_original_cell_volume 3957.6(6)
_cod_database_code 4345817
_shelx_shelxl_version_number 2014/7
_shelx_space_group_comment
;
The symmetry employed for this shelxl refinement is uniquely defined
by the following loop, which should always be used as a source of
symmetry information in preference to the above space-group names.
They are only intended as comments.
;
_shelx_estimated_absorpt_t_min 0.419
_shelx_estimated_absorpt_t_max 0.481

loop_
_space_group_symop_operation_xyz
'x, y, z'
'-x+1/2, y+1/2, -z+1/2'
'-x, -y, -z'
'x-1/2, -y-1/2, z-1/2'

loop_
_atom_site_label
_atom_site_type_symbol
_atom_site_fract_x
_atom_site_fract_y
_atom_site_fract_z
_atom_site_U_iso_or_equiv
_atom_site_adp_type
_atom_site_occupancy
_atom_site_site_symmetry_order
_atom_site_calc_flag
_atom_site_refinement_flags_posn
_atom_site_refinement_flags_adp
_atom_site_refinement_flags_occupancy
_atom_site_disorder_assembly
_atom_site_disorder_group
Ho1 Ho 0.42831(3) 0.39702(2) 0.62711(2) 0.05399(15) Uani 1 1 d . . . . .
Fe1 Fe 0.43941(12) 0.32069(8) 0.48992(5) 0.0597(3) Uani 1 1 d . . . . .
Fe2 Fe 0.50839(12) 0.41249(7) 0.37360(5) 0.0594(3) Uani 1 1 d . . . . .
N1 N 0.1730(6) 0.4026(4) 0.6169(3) 0.0614(17) Uani 1 1 d . . . . .
C1 C 0.1197(8) 0.4252(7) 0.5543(4) 0.073(2) Uani 1 1 d . . . . .
H1A H 0.1334 0.4811 0.5499 0.088 Uiso 1 1 calc R U . . .
H1B H 0.0228 0.4154 0.5454 0.088 Uiso 1 1 calc R U . . .
C2 C 0.1829(8) 0.3830(6) 0.5092(4) 0.074(3) Uani 1 1 d . . . . .
H2A H 0.1513 0.3291 0.5057 0.088 Uiso 1 1 calc R U . . .
H2B H 0.1579 0.4076 0.4692 0.088 Uiso 1 1 calc R U . . .
O1 O 0.3218(5) 0.3846(3) 0.5283(2) 0.0589(13) Uani 1 1 d . . . . .
C3 C 0.1492(9) 0.4622(6) 0.6598(4) 0.071(2) Uani 1 1 d . . . . .
H3A H 0.1812 0.4437 0.7015 0.086 Uiso 1 1 calc R U . . .
H3B H 0.0526 0.4721 0.6547 0.086 Uiso 1 1 calc R U . . .
C4 C 0.2197(9) 0.5357(6) 0.6501(5) 0.075(3) Uani 1 1 d . . . . .
H4A H 0.1672 0.5643 0.6157 0.091 Uiso 1 1 calc R U . . .
H4B H 0.2288 0.5684 0.6864 0.091 Uiso 1 1 calc R U . . .
O2 O 0.3486(5) 0.5184(4) 0.6379(2) 0.0617(14) Uani 1 1 d . . . . .
C5 C 0.1190(9) 0.3266(6) 0.6310(4) 0.075(3) Uani 1 1 d . . . . .
H5A H 0.0932 0.2966 0.5934 0.090 Uiso 1 1 calc R U . . .
H5B H 0.0383 0.3347 0.6483 0.090 Uiso 1 1 calc R U . . .
C6 C 0.2188(9) 0.2823(6) 0.6746(4) 0.069(2) Uani 1 1 d . . . . .
H6A H 0.2344 0.3081 0.7143 0.082 Uiso 1 1 calc R U . . .
H6B H 0.1844 0.2300 0.6795 0.082 Uiso 1 1 calc R U . . .
O3 O 0.3408(6) 0.2774(4) 0.6530(3) 0.0641(14) Uani 1 1 d D . . . .
H3 H 0.342(9) 0.248(5) 0.618(3) 0.077 Uiso 1 1 d D U . . .
N2 N 0.6539(6) 0.3491(4) 0.6855(3) 0.0605(16) Uani 1 1 d . . . . .
C7 C 0.6642(8) 0.2682(6) 0.6657(4) 0.067(2) Uani 1 1 d . . . . .
H7A H 0.5978 0.2363 0.6809 0.080 Uiso 1 1 calc R U . . .
H7B H 0.7536 0.2479 0.6828 0.080 Uiso 1 1 calc R U . . .
C8 C 0.6405(9) 0.2633(6) 0.5980(4) 0.067(2) Uani 1 1 d . . . . .
H8A H 0.7213 0.2797 0.5834 0.081 Uiso 1 1 calc R U . . .
H8B H 0.6203 0.2095 0.5850 0.081 Uiso 1 1 calc R U . . .
O4 O 0.5321(5) 0.3117(3) 0.5732(2) 0.0607(13) Uani 1 1 d . . . . .
C9 C 0.7577(8) 0.3978(5) 0.6668(4) 0.064(2) Uani 1 1 d . . . . .
H9A H 0.7707 0.3815 0.6264 0.077 Uiso 1 1 calc R U . . .
H9B H 0.8429 0.3904 0.6953 0.077 Uiso 1 1 calc R U . . .
C10 C 0.7207(8) 0.4816(6) 0.6649(4) 0.067(2) Uani 1 1 d . . . . .
H10A H 0.7282 0.5015 0.7064 0.081 Uiso 1 1 calc R U . . .
H10B H 0.7819 0.5113 0.6447 0.081 Uiso 1 1 calc R U . . .
O5 O 0.5890(5) 0.4898(3) 0.6331(2) 0.0584(13) Uani 1 1 d . . . . .
C11 C 0.6619(8) 0.3541(6) 0.7516(3) 0.065(2) Uani 1 1 d . . . . .
H11A H 0.6963 0.4053 0.7663 0.078 Uiso 1 1 calc R U . . .
H11B H 0.7241 0.3146 0.7721 0.078 Uiso 1 1 calc R U . . .
C12 C 0.5259(9) 0.3419(6) 0.7667(3) 0.069(2) Uani 1 1 d . . . . .
H12A H 0.4944 0.2891 0.7556 0.083 Uiso 1 1 calc R U . . .
H12B H 0.5300 0.3489 0.8104 0.083 Uiso 1 1 calc R U . . .
O6 O 0.4361(6) 0.3972(4) 0.7332(2) 0.0620(14) Uani 1 1 d D . . . .
H6 H 0.444(10) 0.443(3) 0.755(4) 0.074 Uiso 1 1 d D U . . .
N11 N 0.5515(6) 0.4172(4) 0.4702(3) 0.0532(15) Uani 1 1 d . . . . .
N12 N 0.6637(7) 0.4252(5) 0.4966(3) 0.0643(17) Uani 1 1 d . . . . .
N13 N 0.7720(7) 0.4327(7) 0.5228(4) 0.092(3) Uani 1 1 d . . . . .
N21 N 0.3545(7) 0.3498(5) 0.4009(3) 0.0670(18) Uani 1 1 d . . . . .
N22 N 0.2530(8) 0.3266(5) 0.3693(3) 0.072(2) Uani 1 1 d . . . . .
N23 N 0.1553(10) 0.3083(6) 0.3402(4) 0.100(3) Uani 1 1 d . . . . .
O7 O 0.5837(7) 0.2551(4) 0.4622(3) 0.0732(16) Uani 1 1 d . . . . .
O8 O 0.6358(7) 0.3209(4) 0.3845(3) 0.0705(16) Uani 1 1 d . . . . .
C13 C 0.6545(10) 0.2663(5) 0.4221(4) 0.069(2) Uani 1 1 d . . . . .
C14 C 0.7695(11) 0.2111(6) 0.4187(5) 0.086(3) Uiso 1 1 d D . . . .
C15A C 0.829(2) 0.1793(14) 0.4820(8) 0.108(7) Uiso 0.58 1 d D . P A 1
H15A H 0.8630 0.2219 0.5088 0.162 Uiso 0.58 1 calc R U P A 1
H15B H 0.7596 0.1520 0.4981 0.162 Uiso 0.58 1 calc R U P A 1
H15C H 0.9015 0.1437 0.4791 0.162 Uiso 0.58 1 calc R U P A 1
C16A C 0.882(2) 0.2539(13) 0.3957(11) 0.108(6) Uiso 0.58 1 d D . P A 1
H16A H 0.9192 0.2939 0.4246 0.162 Uiso 0.58 1 calc R U P A 1
H16B H 0.9527 0.2173 0.3913 0.162 Uiso 0.58 1 calc R U P A 1
H16C H 0.8470 0.2775 0.3566 0.162 Uiso 0.58 1 calc R U P A 1
C17A C 0.713(3) 0.1488(13) 0.3732(10) 0.121(8) Uiso 0.58 1 d D . P A 1
H17A H 0.7833 0.1119 0.3694 0.182 Uiso 0.58 1 calc R U P A 1
H17B H 0.6403 0.1221 0.3870 0.182 Uiso 0.58 1 calc R U P A 1
H17C H 0.6797 0.1726 0.3339 0.182 Uiso 0.58 1 calc R U P A 1
C15B C 0.895(3) 0.250(2) 0.455(2) 0.157(16) Uiso 0.42 1 d D . P A 2
H15D H 0.8878 0.2524 0.4979 0.236 Uiso 0.42 1 calc R U P A 2
H15E H 0.9738 0.2196 0.4515 0.236 Uiso 0.42 1 calc R U P A 2
H15F H 0.9035 0.3019 0.4401 0.236 Uiso 0.42 1 calc R U P A 2
C16B C 0.782(3) 0.2074(17) 0.3530(8) 0.094(7) Uiso 0.42 1 d D . P A 2
H16D H 0.8550 0.1726 0.3487 0.141 Uiso 0.42 1 calc R U P A 2
H16E H 0.6989 0.1884 0.3287 0.141 Uiso 0.42 1 calc R U P A 2
H16F H 0.8011 0.2590 0.3392 0.141 Uiso 0.42 1 calc R U P A 2
C17B C 0.752(3) 0.1396(12) 0.4564(12) 0.086(7) Uiso 0.42 1 d D . P A 2
H17D H 0.7462 0.1553 0.4973 0.129 Uiso 0.42 1 calc R U P A 2
H17E H 0.6709 0.1124 0.4379 0.129 Uiso 0.42 1 calc R U P A 2
H17F H 0.8289 0.1054 0.4578 0.129 Uiso 0.42 1 calc R U P A 2
O9A O 0.3126(17) 0.2372(10) 0.4866(7) 0.072(5) Uiso 0.5 1 d . U P B 1
O10A O 0.3242(10) 0.1655(6) 0.5751(5) 0.054(2) Uiso 0.5 1 d . . P B 1
C18A C 0.3137(16) 0.1718(9) 0.5161(7) 0.055(3) Uiso 0.5 1 d . . P B 1
C19A C 0.2970(19) 0.0936(12) 0.4832(9) 0.089(6) Uiso 0.5 1 d D . P B 1
C20A C 0.184(2) 0.0513(15) 0.5011(12) 0.110(8) Uiso 0.5 1 d D . P B 1
H20A H 0.1999 0.0464 0.5451 0.165 Uiso 0.5 1 calc R U P B 1
H20B H 0.1014 0.0797 0.4872 0.165 Uiso 0.5 1 calc R U P B 1
H20C H 0.1770 0.0000 0.4828 0.165 Uiso 0.5 1 calc R U P B 1
C21A C 0.419(3) 0.0431(18) 0.5014(13) 0.135(11) Uiso 0.5 1 d D . P B 1
H21A H 0.4961 0.0686 0.4905 0.202 Uiso 0.5 1 calc R U P B 1
H21B H 0.4350 0.0345 0.5450 0.202 Uiso 0.5 1 calc R U P B 1
H21C H 0.4040 -0.0064 0.4805 0.202 Uiso 0.5 1 calc R U P B 1
C22A C 0.271(3) 0.100(2) 0.4161(13) 0.147(14) Uiso 0.5 1 d D . P B 1
H22A H 0.3448 0.1282 0.4037 0.220 Uiso 0.5 1 calc R U P B 1
H22B H 0.2637 0.0490 0.3981 0.220 Uiso 0.5 1 calc R U P B 1
H22C H 0.1882 0.1287 0.4025 0.220 Uiso 0.5 1 calc R U P B 1
N31B N 0.3381(17) 0.2181(10) 0.4833(7) 0.056(4) Uiso 0.5 1 d D U P B 2
N32B N 0.315(3) 0.1764(17) 0.4392(13) 0.157(11) Uiso 0.5 1 d D . P B 2
N33B N 0.326(4) 0.129(2) 0.4036(15) 0.163(12) Uiso 0.5 1 d D . P B 2
N41 N 0.4474(10) 0.3778(5) 0.2866(4) 0.082(2) Uani 1 1 d D . . . .
N42 N 0.4655(7) 0.3123(6) 0.2716(3) 0.072(2) Uani 1 1 d D . . . .
N43 N 0.4816(9) 0.2521(7) 0.2548(5) 0.097(3) Uani 1 1 d D . . . .
O31 O 0.3391(15) 0.0638(9) 0.6682(7) 0.184(5) Uiso 1 1 d D . . . .
H31 H 0.3348 0.0888 0.6361 0.276 Uiso 1 1 calc R U . . .
C31 C 0.4634(19) 0.0803(11) 0.7082(9) 0.148(6) Uiso 1 1 d D . . . .
H31A H 0.4670 0.0513 0.7462 0.178 Uiso 1 1 calc R U . . .
H31B H 0.4668 0.1357 0.7182 0.178 Uiso 1 1 calc R U . . .
C32 C 0.580(2) 0.0604(15) 0.6828(11) 0.202(10) Uiso 1 1 d D . . . .
H32A H 0.6609 0.0728 0.7119 0.303 Uiso 1 1 calc R U . . .
H32B H 0.5786 0.0053 0.6737 0.303 Uiso 1 1 calc R U . . .
H32C H 0.5784 0.0898 0.6457 0.303 Uiso 1 1 calc R U . . .
O32A O 0.407(2) 0.5177(11) 0.8025(9) 0.115(5) Uiso 0.5 1 d D . P C 1
C33A C 0.500(4) 0.5342(15) 0.8548(14) 0.130(10) Uiso 0.5 1 d D . P C 1
H33A H 0.5828 0.5074 0.8505 0.156 Uiso 0.5 1 calc R U P C 1
H33B H 0.4675 0.5082 0.8882 0.156 Uiso 0.5 1 calc R U P C 1
O32B O 0.500(2) 0.5153(10) 0.7954(8) 0.105(5) Uiso 0.5 1 d D . P C 2
C33B C 0.584(7) 0.541(5) 0.849(3) 0.47(8) Uiso 0.5 1 d D . P C 2
H33C H 0.6732 0.5519 0.8404 0.562 Uiso 0.5 1 calc R U P C 2
H33D H 0.5939 0.4992 0.8793 0.562 Uiso 0.5 1 calc R U P C 2
C34 C 0.538(2) 0.6092(10) 0.8758(9) 0.150(7) Uiso 1 1 d D . . . .
H34A H 0.6044 0.6058 0.9132 0.225 Uiso 0.5 1 calc R U P C 1
H34B H 0.5766 0.6365 0.8452 0.225 Uiso 0.5 1 calc R U P C 1
H34C H 0.4602 0.6373 0.8833 0.225 Uiso 0.5 1 calc R U P C 1
H34D H 0.6018 0.6230 0.9124 0.225 Uiso 0.5 1 calc R U P C 2
H34E H 0.5306 0.6518 0.8469 0.225 Uiso 0.5 1 calc R U P C 2
H34F H 0.4512 0.5991 0.8860 0.225 Uiso 0.5 1 calc R U P C 2

loop_
_atom_site_aniso_label
_atom_site_aniso_U_11
_atom_site_aniso_U_22
_atom_site_aniso_U_33
_atom_site_aniso_U_23
_atom_site_aniso_U_13
_atom_site_aniso_U_12
Ho1 0.0380(2) 0.0824(3) 0.0425(2) 0.00368(15) 0.01001(13) 0.00223(16)
Fe1 0.0525(6) 0.0827(8) 0.0440(5) 0.0005(5) 0.0093(4) -0.0049(5)
Fe2 0.0573(7) 0.0791(8) 0.0423(6) 0.0001(5) 0.0109(5) -0.0028(5)
N1 0.035(3) 0.089(5) 0.061(4) 0.010(3) 0.011(3) 0.004(3)
C1 0.037(4) 0.119(7) 0.065(5) 0.016(5) 0.012(4) 0.000(4)
C2 0.036(4) 0.121(8) 0.063(5) 0.012(5) 0.005(3) 0.000(4)
O1 0.036(3) 0.097(4) 0.041(3) 0.002(2) 0.001(2) -0.002(2)
C3 0.054(5) 0.101(7) 0.066(5) 0.010(5) 0.028(4) 0.009(4)
C4 0.052(5) 0.097(7) 0.082(6) 0.016(5) 0.025(4) 0.018(5)
O2 0.042(3) 0.091(4) 0.056(3) 0.007(3) 0.020(2) 0.002(3)
C5 0.046(5) 0.109(7) 0.073(6) 0.002(5) 0.019(4) -0.012(5)
C6 0.056(5) 0.087(6) 0.069(5) 0.009(4) 0.025(4) -0.002(4)
O3 0.052(3) 0.082(4) 0.062(3) 0.001(3) 0.019(3) -0.003(3)
N2 0.048(4) 0.090(5) 0.044(3) 0.006(3) 0.007(3) 0.004(3)
C7 0.050(5) 0.097(6) 0.053(4) 0.012(4) 0.011(3) 0.012(4)
C8 0.053(5) 0.102(7) 0.050(4) 0.006(4) 0.014(3) 0.013(4)
O4 0.054(3) 0.081(4) 0.049(3) 0.001(2) 0.016(2) 0.013(3)
C9 0.036(4) 0.108(7) 0.048(4) 0.014(4) 0.005(3) 0.002(4)
C10 0.041(4) 0.100(7) 0.058(5) 0.012(4) 0.001(3) -0.007(4)
O5 0.032(2) 0.090(4) 0.051(3) 0.007(3) 0.001(2) -0.007(2)
C11 0.049(5) 0.100(6) 0.047(4) 0.003(4) 0.009(3) -0.002(4)
C12 0.065(5) 0.104(7) 0.039(4) 0.010(4) 0.010(3) 0.013(5)
O6 0.058(3) 0.094(4) 0.036(3) 0.003(2) 0.012(2) 0.005(3)
N11 0.035(3) 0.085(4) 0.037(3) 0.000(3) 0.003(2) -0.003(3)
N12 0.047(4) 0.098(5) 0.051(4) 0.012(3) 0.017(3) 0.002(3)
N13 0.038(4) 0.174(9) 0.062(4) 0.037(5) 0.005(3) -0.005(5)
N21 0.060(4) 0.093(5) 0.044(3) -0.002(3) 0.002(3) -0.017(4)
N22 0.063(5) 0.094(5) 0.054(4) -0.003(4) -0.003(3) -0.017(4)
N23 0.086(6) 0.127(8) 0.078(6) -0.008(5) -0.008(5) -0.037(6)
O7 0.093(5) 0.079(4) 0.052(3) 0.004(3) 0.025(3) 0.007(3)
O8 0.079(4) 0.082(4) 0.055(3) -0.002(3) 0.023(3) 0.002(3)
C13 0.079(6) 0.078(6) 0.053(4) 0.003(4) 0.023(4) 0.013(5)
N41 0.090(6) 0.099(6) 0.055(4) -0.003(4) 0.009(4) -0.003(5)
N42 0.049(4) 0.112(7) 0.056(4) -0.019(4) 0.014(3) -0.011(4)
N43 0.058(5) 0.129(8) 0.098(7) -0.042(6) -0.001(4) -0.005(5)

loop_
_atom_type_symbol
_atom_type_description
_atom_type_scat_dispersion_real
_atom_type_scat_dispersion_imag
_atom_type_scat_source
C C 0.0033 0.0016 'International Tables Vol C Tables 4.2.6.8 and 6.1.1.4'
H H 0.0000 0.0000 'International Tables Vol C Tables 4.2.6.8 and 6.1.1.4'
N N 0.0061 0.0033 'International Tables Vol C Tables 4.2.6.8 and 6.1.1.4'
O O 0.0106 0.0060 'International Tables Vol C Tables 4.2.6.8 and 6.1.1.4'
Fe Fe 0.3463 0.8444 'International Tables Vol C Tables 4.2.6.8 and 6.1.1.4'
Ho Ho -0.2175 4.6783 'International Tables Vol C Tables 4.2.6.8 and 6.1.1.4'

loop_
_geom_angle_atom_site_label_1
_geom_angle_atom_site_label_2
_geom_angle_atom_site_label_3
_geom_angle
_geom_angle_site_symmetry_1
_geom_angle_site_symmetry_3
O5 Ho1 O2 67.19(19) . .
O5 Ho1 O1 108.97(19) . .
O2 Ho1 O1 94.4(2) . .
O5 Ho1 O4 94.9(2) . .
O2 Ho1 O4 149.17(19) . .
O1 Ho1 O4 66.9(2) . .
O5 Ho1 O3 154.2(2) . .
O2 Ho1 O3 128.23(19) . .
O1 Ho1 O3 91.5(2) . .
O4 Ho1 O3 78.6(2) . .
O5 Ho1 O6 93.1(2) . .
O2 Ho1 O6 80.5(2) . .
O1 Ho1 O6 153.5(2) . .
O4 Ho1 O6 127.1(2) . .
O3 Ho1 O6 72.3(2) . .
O5 Ho1 N2 68.4(2) . .
O2 Ho1 N2 123.2(2) . .
O1 Ho1 N2 132.9(2) . .
O4 Ho1 N2 66.6(2) . .
O3 Ho1 N2 86.3(2) . .
O6 Ho1 N2 68.3(2) . .
O5 Ho1 N1 133.1(2) . .
O2 Ho1 N1 66.4(2) . .
O1 Ho1 N1 68.5(2) . .
O4 Ho1 N1 122.6(2) . .
O3 Ho1 N1 68.4(2) . .
O6 Ho1 N1 85.9(2) . .
N2 Ho1 N1 148.6(2) . .
O9A Fe1 O4 100.1(5) . .
O9A Fe1 O1 88.7(5) . .
O4 Fe1 O1 81.1(2) . .
O4 Fe1 N31B 98.4(5) . .
O1 Fe1 N31B 100.3(5) . .
O9A Fe1 O7 95.1(5) . .
O4 Fe1 O7 90.2(2) . .
O1 Fe1 O7 171.0(2) . .
N31B Fe1 O7 83.1(5) . .
O9A Fe1 N21 89.5(5) . .
O4 Fe1 N21 169.9(3) . .
O1 Fe1 N21 96.4(3) . .
N31B Fe1 N21 91.6(5) . .
O7 Fe1 N21 91.8(3) . .
O9A Fe1 N11 165.0(5) . .
O4 Fe1 N11 94.8(2) . .
O1 Fe1 N11 92.8(2) . .
N31B Fe1 N11 162.6(5) . .
O7 Fe1 N11 85.7(3) . .
N21 Fe1 N11 75.5(3) . .
O2 Fe2 O5 80.8(2) 3_666 3_666
O2 Fe2 N41 98.8(3) 3_666 .
O5 Fe2 N41 97.1(3) 3_666 .
O2 Fe2 O8 91.0(3) 3_666 .
O5 Fe2 O8 171.1(2) 3_666 .
N41 Fe2 O8 87.5(3) . .
O2 Fe2 N21 169.3(3) 3_666 .
O5 Fe2 N21 94.2(3) 3_666 .
N41 Fe2 N21 91.2(3) . .
O8 Fe2 N21 93.4(3) . .
O2 Fe2 N11 95.7(2) 3_666 .
O5 Fe2 N11 92.8(2) 3_666 .
N41 Fe2 N11 163.6(3) . .
O8 Fe2 N11 84.6(2) . .
N21 Fe2 N11 75.0(2) . .
C1 N1 C3 111.7(7) . .
C1 N1 C5 111.0(8) . .
C3 N1 C5 111.5(7) . .
C1 N1 Ho1 106.2(5) . .
C3 N1 Ho1 105.1(5) . .
C5 N1 Ho1 111.0(5) . .
N1 C1 C2 113.3(8) . .
N1 C1 H1A 108.9 . .
C2 C1 H1A 108.9 . .
N1 C1 H1B 108.9 . .
C2 C1 H1B 108.9 . .
H1A C1 H1B 107.7 . .
O1 C2 C1 109.0(8) . .
O1 C2 H2A 109.9 . .
C1 C2 H2A 109.9 . .
O1 C2 H2B 109.9 . .
C1 C2 H2B 109.9 . .
H2A C2 H2B 108.3 . .
C2 O1 Fe1 121.7(6) . .
C2 O1 Ho1 124.3(5) . .
Fe1 O1 Ho1 105.4(2) . .
N1 C3 C4 110.9(7) . .
N1 C3 H3A 109.5 . .
C4 C3 H3A 109.5 . .
N1 C3 H3B 109.5 . .
C4 C3 H3B 109.5 . .
H3A C3 H3B 108.1 . .
O2 C4 C3 109.6(8) . .
O2 C4 H4A 109.7 . .
C3 C4 H4A 109.7 . .
O2 C4 H4B 109.7 . .
C3 C4 H4B 109.7 . .
H4A C4 H4B 108.2 . .
C4 O2 Fe2 129.8(6) . 3_666
C4 O2 Ho1 125.1(6) . .
Fe2 O2 Ho1 105.1(2) 3_666 .
N1 C5 C6 111.3(7) . .
N1 C5 H5A 109.4 . .
C6 C5 H5A 109.4 . .
N1 C5 H5B 109.4 . .
C6 C5 H5B 109.4 . .
H5A C5 H5B 108.0 . .
O3 C6 C5 109.9(7) . .
O3 C6 H6A 109.7 . .
C5 C6 H6A 109.7 . .
O3 C6 H6B 109.7 . .
C5 C6 H6B 109.7 . .
H6A C6 H6B 108.2 . .
C6 O3 Ho1 115.3(5) . .
C6 O3 H3 118(6) . .
Ho1 O3 H3 101(6) . .
C9 N2 C7 111.0(7) . .
C9 N2 C11 110.5(7) . .
C7 N2 C11 111.4(7) . .
C9 N2 Ho1 107.0(5) . .
C7 N2 Ho1 105.1(5) . .
C11 N2 Ho1 111.6(5) . .
N2 C7 C8 110.7(7) . .
N2 C7 H7A 109.5 . .
C8 C7 H7A 109.5 . .
N2 C7 H7B 109.5 . .
C8 C7 H7B 109.5 . .
H7A C7 H7B 108.1 . .
O4 C8 C7 109.2(7) . .
O4 C8 H8A 109.8 . .
C7 C8 H8A 109.8 . .
O4 C8 H8B 109.8 . .
C7 C8 H8B 109.8 . .
H8A C8 H8B 108.3 . .
C8 O4 Fe1 129.0(5) . .
C8 O4 Ho1 125.3(5) . .
Fe1 O4 Ho1 105.7(2) . .
N2 C9 C10 111.7(7) . .
N2 C9 H9A 109.3 . .
C10 C9 H9A 109.3 . .
N2 C9 H9B 109.3 . .
C10 C9 H9B 109.3 . .
H9A C9 H9B 107.9 . .
O5 C10 C9 108.9(7) . .
O5 C10 H10A 109.9 . .
C9 C10 H10A 109.9 . .
O5 C10 H10B 109.9 . .
C9 C10 H10B 109.9 . .
H10A C10 H10B 108.3 . .
C10 O5 Fe2 123.4(5) . 3_666
C10 O5 Ho1 124.4(5) . .
Fe2 O5 Ho1 104.8(2) 3_666 .
N2 C11 C12 110.1(7) . .
N2 C11 H11A 109.6 . .
C12 C11 H11A 109.6 . .
N2 C11 H11B 109.6 . .
C12 C11 H11B 109.6 . .
H11A C11 H11B 108.2 . .
O6 C12 C11 108.2(7) . .
O6 C12 H12A 110.1 . .
C11 C12 H12A 110.1 . .
O6 C12 H12B 110.1 . .
C11 C12 H12B 110.1 . .
H12A C12 H12B 108.4 . .
C12 O6 Ho1 114.9(4) . .
C12 O6 H6 108(6) . .
Ho1 O6 H6 122(6) . .
N12 N11 Fe1 119.4(6) . .
N12 N11 Fe2 120.2(5) . .
Fe1 N11 Fe2 99.8(3) . .
N13 N12 N11 179.2(8) . .
N22 N21 Fe1 129.6(6) . .
N22 N21 Fe2 127.3(6) . .
Fe1 N21 Fe2 102.1(3) . .
N23 N22 N21 176.6(12) . .
C13 O7 Fe1 132.0(6) . .
C13 O8 Fe2 132.6(5) . .
O8 C13 O7 123.9(8) . .
O8 C13 C14 117.1(8) . .
O7 C13 C14 119.0(8) . .
C16B C14 C13 106.6(13) . .
C17A C14 C13 106.4(13) . .
C16B C14 C17B 123.3(17) . .
C13 C14 C17B 108.0(13) . .
C17A C14 C15A 113.6(15) . .
C13 C14 C15A 110.4(11) . .
C16B C14 C15B 109(2) . .
C13 C14 C15B 105.6(19) . .
C17B C14 C15B 103(2) . .
C17A C14 C16A 108.9(15) . .
C13 C14 C16A 110.3(12) . .
C15A C14 C16A 107.2(15) . .
C14 C15A H15A 109.5 . .
C14 C15A H15B 109.5 . .
H15A C15A H15B 109.5 . .
C14 C15A H15C 109.5 . .
H15A C15A H15C 109.5 . .
H15B C15A H15C 109.5 . .
C14 C16A H16A 109.5 . .
C14 C16A H16B 109.5 . .
H16A C16A H16B 109.5 . .
C14 C16A H16C 109.5 . .
H16A C16A H16C 109.5 . .
H16B C16A H16C 109.5 . .
C14 C17A H17A 109.5 . .
C14 C17A H17B 109.5 . .
H17A C17A H17B 109.5 . .
C14 C17A H17C 109.5 . .
H17A C17A H17C 109.5 . .
H17B C17A H17C 109.5 . .
C14 C15B H15D 109.5 . .
C14 C15B H15E 109.5 . .
H15D C15B H15E 109.5 . .
C14 C15B H15F 109.5 . .
H15D C15B H15F 109.5 . .
H15E C15B H15F 109.5 . .
C14 C16B H16D 109.5 . .
C14 C16B H16E 109.5 . .
H16D C16B H16E 109.5 . .
C14 C16B H16F 109.5 . .
H16D C16B H16F 109.5 . .
H16E C16B H16F 109.5 . .
C14 C17B H17D 109.5 . .
C14 C17B H17E 109.5 . .
H17D C17B H17E 109.5 . .
C14 C17B H17F 109.5 . .
H17D C17B H17F 109.5 . .
H17E C17B H17F 109.5 . .
C18A O9A Fe1 133.3(13) . .
O9A C18A O10A 125.0(14) . .
O9A C18A C19A 121.8(15) . .
O10A C18A C19A 113.2(13) . .
C20A C19A C22A 108.7(16) . .
C20A C19A C21A 106.4(14) . .
C22A C19A C21A 107.4(15) . .
C20A C19A C18A 108.9(18) . .
C22A C19A C18A 114(2) . .
C21A C19A C18A 112(2) . .
C19A C20A H20A 109.5 . .
C19A C20A H20B 109.5 . .
H20A C20A H20B 109.5 . .
C19A C20A H20C 109.5 . .
H20A C20A H20C 109.5 . .
H20B C20A H20C 109.5 . .
C19A C21A H21A 109.5 . .
C19A C21A H21B 109.5 . .
H21A C21A H21B 109.5 . .
C19A C21A H21C 109.5 . .
H21A C21A H21C 109.5 . .
H21B C21A H21C 109.5 . .
C19A C22A H22A 109.5 . .
C19A C22A H22B 109.5 . .
H22A C22A H22B 109.5 . .
C19A C22A H22C 109.5 . .
H22A C22A H22C 109.5 . .
H22B C22A H22C 109.5 . .
N32B N31B Fe1 126(2) . .
N33B N32B N31B 163(4) . .
N42 N41 Fe2 120.9(7) . .
N43 N42 N41 176.8(10) . .
C31 O31 H31 109.5 . .
O31 C31 C32 113.3(17) . .
O31 C31 H31A 108.9 . .
C32 C31 H31A 108.9 . .
O31 C31 H31B 108.9 . .
C32 C31 H31B 108.9 . .
H31A C31 H31B 107.7 . .
C31 C32 H32A 109.5 . .
C31 C32 H32B 109.5 . .
H32A C32 H32B 109.5 . .
C31 C32 H32C 109.5 . .
H32A C32 H32C 109.5 . .
H32B C32 H32C 109.5 . .
O32A C33A C34 125(2) . .
O32A C33A H33A 106.1 . .
C34 C33A H33A 106.1 . .
O32A C33A H33B 106.1 . .
C34 C33A H33B 106.1 . .
H33A C33A H33B 106.3 . .
O32B C33B C34 115(2) . .
O32B C33B H33C 108.6 . .
C34 C33B H33C 108.6 . .
O32B C33B H33D 108.6 . .
C34 C33B H33D 108.6 . .
H33C C33B H33D 107.5 . .
C33A C34 H34A 109.5 . .
C33A C34 H34B 109.5 . .
H34A C34 H34B 109.5 . .
C33A C34 H34C 109.5 . .
H34A C34 H34C 109.5 . .
H34B C34 H34C 109.5 . .
C33B C34 H34D 109.5 . .
C33B C34 H34E 109.5 . .
H34D C34 H34E 109.5 . .
C33B C34 H34F 109.5 . .
H34D C34 H34F 109.5 . .
H34E C34 H34F 109.5 . .

loop_
_geom_bond_atom_site_label_1
_geom_bond_atom_site_label_2
_geom_bond_distance
_geom_bond_site_symmetry_2
Ho1 O5 2.291(5) .
Ho1 O2 2.293(6) .
Ho1 O1 2.302(5) .
Ho1 O4 2.306(5) .
Ho1 O3 2.383(6) .
Ho1 O6 2.387(5) .
Ho1 N2 2.572(7) .
Ho1 N1 2.585(6) .
Fe1 O9A 1.940(16) .
Fe1 O4 1.947(5) .
Fe1 O1 1.961(6) .
Fe1 N31B 2.055(17) .
Fe1 O7 2.058(6) .
Fe1 N21 2.098(7) .
Fe1 N11 2.129(7) .
Fe2 O2 1.951(6) 3_666
Fe2 O5 1.961(6) 3_666
Fe2 N41 2.038(8) .
Fe2 O8 2.044(7) .
Fe2 N21 2.105(7) .
Fe2 N11 2.145(6) .
N1 C1 1.470(11) .
N1 C3 1.472(12) .
N1 C5 1.491(12) .
C1 C2 1.500(14) .
C1 H1A 0.9900 .
C1 H1B 0.9900 .
C2 O1 1.407(9) .
C2 H2A 0.9900 .
C2 H2B 0.9900 .
C3 C4 1.505(14) .
C3 H3A 0.9900 .
C3 H3B 0.9900 .
C4 O2 1.432(10) .
C4 H4A 0.9900 .
C4 H4B 0.9900 .
O2 Fe2 1.951(6) 3_666
C5 C6 1.491(13) .
C5 H5A 0.9900 .
C5 H5B 0.9900 .
C6 O3 1.429(10) .
C6 H6A 0.9900 .
C6 H6B 0.9900 .
O3 H3 0.95(4) .
N2 C9 1.483(11) .
N2 C7 1.485(12) .
N2 C11 1.486(10) .
C7 C8 1.507(11) .
C7 H7A 0.9900 .
C7 H7B 0.9900 .
C8 O4 1.420(10) .
C8 H8A 0.9900 .
C8 H8B 0.9900 .
C9 C10 1.503(13) .
C9 H9A 0.9900 .
C9 H9B 0.9900 .
C10 O5 1.411(9) .
C10 H10A 0.9900 .
C10 H10B 0.9900 .
O5 Fe2 1.962(6) 3_666
C11 C12 1.512(12) .
C11 H11A 0.9900 .
C11 H11B 0.9900 .
C12 O6 1.441(10) .
C12 H12A 0.9900 .
C12 H12B 0.9900 .
O6 H6 0.93(4) .
N11 N12 1.198(9) .
N12 N13 1.162(10) .
N21 N22 1.212(10) .
N22 N23 1.133(11) .
O7 C13 1.281(10) .
O8 C13 1.265(10) .
C13 C14 1.534(14) .
C14 C16B 1.519(16) .
C14 C17A 1.530(16) .
C14 C17B 1.536(16) .
C14 C15A 1.545(15) .
C14 C15B 1.546(18) .
C14 C16A 1.548(15) .
C15A H15A 0.9800 .
C15A H15B 0.9800 .
C15A H15C 0.9800 .
C16A H16A 0.9800 .
C16A H16B 0.9800 .
C16A H16C 0.9800 .
C17A H17A 0.9800 .
C17A H17B 0.9800 .
C17A H17C 0.9800 .
C15B H15D 0.9800 .
C15B H15E 0.9800 .
C15B H15F 0.9800 .
C16B H16D 0.9800 .
C16B H16E 0.9800 .
C16B H16F 0.9800 .
C17B H17D 0.9800 .
C17B H17E 0.9800 .
C17B H17F 0.9800 .
O9A C18A 1.32(2) .
O10A C18A 1.323(18) .
C18A C19A 1.55(3) .
C19A C20A 1.49(2) .
C19A C22A 1.49(2) .
C19A C21A 1.52(2) .
C20A H20A 0.9800 .
C20A H20B 0.9800 .
C20A H20C 0.9800 .
C21A H21A 0.9800 .
C21A H21B 0.9800 .
C21A H21C 0.9800 .
C22A H22A 0.9800 .
C22A H22B 0.9800 .
C22A H22C 0.9800 .
N31B N32B 1.220(19) .
N32B N33B 1.17(2) .
N41 N42 1.213(12) .
N42 N43 1.137(12) .
O31 C31 1.443(19) .
O31 H31 0.8400 .
C31 C32 1.46(2) .
C31 H31A 0.9900 .
C31 H31B 0.9900 .
C32 H32A 0.9800 .
C32 H32B 0.9800 .
C32 H32C 0.9800 .
O32A C33A 1.40(2) .
C33A C34 1.42(2) .
C33A H33A 0.9900 .
C33A H33B 0.9900 .
O32B C33B 1.43(2) .
C33B C34 1.44(3) .
C33B H33C 0.9900 .
C33B H33D 0.9900 .
C34 H34A 0.9800 .
C34 H34B 0.9800 .
C34 H34C 0.9800 .
C34 H34D 0.9800 .
C34 H34E 0.9800 .
C34 H34F 0.9800 .

loop_
_geom_hbond_atom_site_label_D
_geom_hbond_atom_site_label_H
_geom_hbond_atom_site_label_A
_geom_hbond_distance_DH
_geom_hbond_distance_HA
_geom_hbond_distance_DA
_geom_hbond_angle_DHA
O3 H3 O10A 0.95(4) 1.72(5) 2.608(11) 155(9)
O31 H31 O10A 0.84 1.91 2.732(19) 166.7
